data_4344629
loop_
_publ_author_name
'Kim, Jee Eon'
'Bogart, Justin A.'
'Carroll, Patrick J.'
'Schelter, Eric J.'

_publ_section_title
;
 Rare Earth Metal Complexes of Bidentate Nitroxide Ligands: Synthesis and
 Electrochemistry.
;
_journal_issue 2
_journal_name_full 'Inorganic chemistry'
_journal_page_first 775
_journal_page_last 784
_journal_paper_doi 10.1021/acs.inorgchem.5b02236
_journal_volume 55
_journal_year 2016
_chemical_formula_sum 'C63 H87 K N4 O8 Tb'
_chemical_formula_weight 1226.38
_space_group_IT_number 2
_symmetry_cell_setting triclinic
_symmetry_Int_Tables_number 2
_symmetry_space_group_name_Hall '-P 1'
_symmetry_space_group_name_H-M 'P -1'
_atom_sites_solution_hydrogens geom
_atom_sites_solution_primary direct
_audit_creation_method SHELXL-97
_cell_angle_alpha 92.574(9)
_cell_angle_beta 95.787(9)
_cell_angle_gamma 106.729(9)
_cell_formula_units_Z 4
_cell_length_a 12.804(2)
_cell_length_b 13.000(2)
_cell_length_c 38.505(6)
_cell_measurement_temperature 100(1)
_cell_volume 6088.3(17)
_computing_data_collection 'Bruker APEX2'
_computing_data_reduction 'Bruker SAINT'
_computing_structure_refinement 'SHELXL-97 (Sheldrick, 2008)'
_computing_structure_solution 'SHELXS-97 (Sheldrick, 2008)'
_diffrn_ambient_temperature 100(1)
_diffrn_measured_fraction_theta_full 0.987
_diffrn_measured_fraction_theta_max 0.987
_diffrn_measurement_device 'CCD Area Detector'
_diffrn_measurement_device_type 'Bruker APEXII'
_diffrn_measurement_method 'phi and omega scans'
_diffrn_radiation_monochromator graphite
_diffrn_radiation_source 'sealed tube'
_diffrn_radiation_type MoK\a
_diffrn_radiation_wavelength 0.71073
_diffrn_reflns_av_R_equivalents 0.0777
_diffrn_reflns_av_sigmaI/netI 0.0694
_diffrn_reflns_limit_h_max 16
_diffrn_reflns_limit_h_min -16
_diffrn_reflns_limit_k_max 16
_diffrn_reflns_limit_k_min -16
_diffrn_reflns_limit_l_max 49
_diffrn_reflns_limit_l_min -50
_diffrn_reflns_number 146554
_diffrn_reflns_theta_full 27.65
_diffrn_reflns_theta_max 27.65
_diffrn_reflns_theta_min 1.07
_exptl_absorpt_coefficient_mu 1.286
_exptl_absorpt_correction_T_max 0.7456
_exptl_absorpt_correction_T_min 0.5511
_exptl_absorpt_correction_type multi-scan
_exptl_absorpt_process_details '(SADABS; Sheldrick, 2007)'
_exptl_crystal_density_diffrn 1.338
_exptl_crystal_density_method 'not measured'
_exptl_crystal_description prism
_exptl_crystal_F_000 2564
_exptl_crystal_size_max 0.40
_exptl_crystal_size_mid 0.10
_exptl_crystal_size_min 0.07
_refine_diff_density_max 12.691
_refine_diff_density_min -4.959
_refine_diff_density_rms 0.334
_refine_ls_extinction_method none
_refine_ls_goodness_of_fit_ref 1.207
_refine_ls_hydrogen_treatment constr
_refine_ls_matrix_type full
_refine_ls_number_parameters 1376
_refine_ls_number_reflns 27999
_refine_ls_number_restraints 477
_refine_ls_restrained_S_all 1.204
_refine_ls_R_factor_all 0.1981
_refine_ls_R_factor_gt 0.1713
_refine_ls_shift/su_max 0.048
_refine_ls_shift/su_mean 0.001
_refine_ls_structure_factor_coef Fsqd
_refine_ls_weighting_details 'calc w=1/[\s^2^(Fo^2^)+(0.1080P)^2^+308.2142P] where P=(Fo^2^+2Fc^2^)/3'
_refine_ls_weighting_scheme calc
_refine_ls_wR_factor_gt 0.4040
_refine_ls_wR_factor_ref 0.4214
_reflns_number_gt 22170
_reflns_number_total 27999
_reflns_threshold_expression >2sigma(I)
_cod_data_source_file ic5b02236_si_002.cif
_cod_data_source_block CMPD2'-Tb(UP4712)
_cod_depositor_comments
;
The following automatic conversions were performed:
'_atom_site_symetry_multiplicity' tag replaced with
'_atom_site_symmetry_multiplicity' tag as specified in the
replacement file
'/usr/data/users/saulius/crontab/automatic-downloads/current/ACS/lib/lists/replacement-tags.lst'.

Automatic conversion script
Id: cif_correct_tags 4268 2015-11-12 08:31:59Z antanas 
;
_cod_original_cell_volume 6088.3(16)
_cod_original_sg_symbol_H-M 'P -1       '
_cod_database_code 4344629

loop_
_symmetry_equiv_pos_as_xyz
'x, y, z'
'-x, -y, -z'

loop_
_atom_site_label
_atom_site_type_symbol
_atom_site_fract_x
_atom_site_fract_y
_atom_site_fract_z
_atom_site_U_iso_or_equiv
_atom_site_adp_type
_atom_site_occupancy
_atom_site_symmetry_multiplicity
_atom_site_calc_flag
_atom_site_refinement_flags
Tb1 Tb 0.31222(6) 0.79358(5) 0.39205(2) 0.0248(2) Uani 1 1 d .
K1 K 0.1057(2) 0.9856(2) 0.38245(8) 0.0228(6) Uani 1 1 d .
O1 O 0.4873(8) 0.8010(8) 0.4004(3) 0.026(2) Uani 1 1 d .
O2 O 0.1657(8) 0.8307(8) 0.4101(3) 0.026(2) Uani 1 1 d .
O3 O 0.3239(8) 0.9592(8) 0.3762(3) 0.026(2) Uani 1 1 d .
O4 O 0.2463(8) 0.6337(7) 0.3632(3) 0.025(2) Uani 1 1 d .
O5 O 0.1253(12) 1.1682(9) 0.4256(3) 0.045(3) Uani 1 1 d .
O6 O 0.0789(9) 1.1819(9) 0.3543(3) 0.031(2) Uani 1 1 d .
O7 O -0.1092(9) 0.9804(10) 0.3966(3) 0.034(2) Uani 1 1 d .
O8 O -0.0798(8) 0.8727(9) 0.3371(3) 0.027(2) Uani 1 1 d .
N1 N 0.4599(10) 0.7334(10) 0.4291(3) 0.024(2) Uani 1 1 d .
N2 N 0.1518(10) 0.7520(9) 0.4368(3) 0.025(3) Uani 1 1 d .
N3 N 0.3977(9) 1.0102(9) 0.3509(3) 0.022(2) Uani 1 1 d .
N4 N 0.2996(9) 0.6817(9) 0.3338(3) 0.019(2) Uani 1 1 d .
C1 C 0.4850(12) 0.6323(12) 0.4225(4) 0.025(3) Uani 1 1 d .
C2 C 0.5610(17) 0.6289(14) 0.4022(4) 0.040(5) Uani 1 1 d .
H2 H 0.5923 0.6904 0.3910 0.053 Uiso 1 1 calc R
C3 C 0.5974(14) 0.5392(14) 0.3963(4) 0.035(4) Uani 1 1 d .
H3 H 0.6512 0.5411 0.3816 0.046 Uiso 1 1 calc R
C4 C 0.5513(15) 0.4463(15) 0.4129(5) 0.039(4) Uani 1 1 d .
H4 H 0.5762 0.3860 0.4108 0.052 Uiso 1 1 calc R
C5 C 0.4657(17) 0.4478(14) 0.4329(5) 0.044(5) Uani 1 1 d .
H5 H 0.4311 0.3859 0.4433 0.058 Uiso 1 1 calc R
C6 C 0.4318(14) 0.5379(12) 0.4375(4) 0.030(3) Uani 1 1 d .
C7 C 0.3359(14) 0.5266(12) 0.4561(4) 0.032(3) Uani 1 1 d .
C8 C 0.3275(15) 0.4787(13) 0.4887(5) 0.035(4) Uani 1 1 d .
H8 H 0.3865 0.4594 0.4996 0.047 Uiso 1 1 calc R
C9 C 0.2341(17) 0.4615(13) 0.5036(5) 0.040(4) Uani 1 1 d .
H9 H 0.2302 0.4313 0.5250 0.053 Uiso 1 1 calc R
C10 C 0.1465(15) 0.4864(12) 0.4886(4) 0.035(4) Uani 1 1 d .
H10 H 0.0832 0.4739 0.4996 0.046 Uiso 1 1 calc R
C11 C 0.1508(13) 0.5324(11) 0.4554(4) 0.028(3) Uani 1 1 d .
C12 C 0.2437(14) 0.5515(11) 0.4397(4) 0.029(3) Uani 1 1 d .
H12 H 0.2466 0.5809 0.4181 0.038 Uiso 1 1 calc R
C13 C 0.0542(14) 0.5559(12) 0.4364(4) 0.031(3) Uani 1 1 d .
C14 C -0.0408(15) 0.4723(13) 0.4265(5) 0.040(4) Uani 1 1 d .
H14 H -0.0470 0.4051 0.4349 0.053 Uiso 1 1 calc R
C15 C -0.1246(17) 0.4861(15) 0.4047(6) 0.052(5) Uani 1 1 d .
H15 H -0.1886 0.4293 0.3992 0.069 Uiso 1 1 calc R
C16 C -0.1162(16) 0.5856(15) 0.3904(6) 0.047(5) Uani 1 1 d .
H16 H -0.1709 0.5933 0.3738 0.063 Uiso 1 1 calc R
C17 C -0.0240(14) 0.6719(13) 0.4017(5) 0.037(4) Uani 1 1 d .
H17 H -0.0199 0.7392 0.3936 0.050 Uiso 1 1 calc R
C18 C 0.0616(12) 0.6606(12) 0.4245(5) 0.029(3) Uani 1 1 d .
C19 C 0.5230(13) 0.7983(12) 0.4619(4) 0.027(3) Uani 1 1 d .
C20 C 0.5189(15) 0.9137(13) 0.4609(5) 0.036(4) Uani 1 1 d .
H20A H 0.5475 0.9431 0.4402 0.055 Uiso 1 1 calc R
H20B H 0.5623 0.9559 0.4812 0.055 Uiso 1 1 calc R
H20C H 0.4442 0.9149 0.4606 0.055 Uiso 1 1 calc R
C21 C 0.4788(15) 0.7478(14) 0.4940(4) 0.035(4) Uani 1 1 d .
H21A H 0.4828 0.6752 0.4938 0.053 Uiso 1 1 calc R
H21B H 0.4037 0.7474 0.4940 0.053 Uiso 1 1 calc R
H21C H 0.5217 0.7887 0.5146 0.053 Uiso 1 1 calc R
C22 C 0.6460(14) 0.8037(13) 0.4637(5) 0.035(4) Uani 1 1 d .
H22A H 0.6755 0.8357 0.4434 0.053 Uiso 1 1 calc R
H22B H 0.6530 0.7322 0.4643 0.053 Uiso 1 1 calc R
H22C H 0.6856 0.8465 0.4844 0.053 Uiso 1 1 calc R
C23 C 0.1397(14) 0.8096(12) 0.4707(5) 0.034(4) Uani 1 1 d .
C24 C 0.125(2) 0.7314(14) 0.5004(5) 0.051(5) Uani 1 1 d .
H24A H 0.0600 0.6717 0.4939 0.076 Uiso 1 1 calc R
H24B H 0.1172 0.7688 0.5216 0.076 Uiso 1 1 calc R
H24C H 0.1877 0.7054 0.5039 0.076 Uiso 1 1 calc R
C25 C 0.0378(15) 0.8498(15) 0.4665(5) 0.038(4) Uani 1 1 d .
H25A H -0.0266 0.7897 0.4600 0.058 Uiso 1 1 calc R
H25B H 0.0450 0.8996 0.4485 0.058 Uiso 1 1 calc R
H25C H 0.0312 0.8852 0.4882 0.058 Uiso 1 1 calc R
C26 C 0.2400(16) 0.9026(12) 0.4808(5) 0.040(4) Uani 1 1 d .
H26A H 0.3034 0.8771 0.4835 0.060 Uiso 1 1 calc R
H26B H 0.2335 0.9381 0.5026 0.060 Uiso 1 1 calc R
H26C H 0.2476 0.9524 0.4629 0.060 Uiso 1 1 calc R
C27 C 0.5041(12) 1.0614(11) 0.3694(4) 0.025(3) Uani 1 1 d .
C28 C 0.5229(13) 1.1208(11) 0.4020(4) 0.029(3) Uani 1 1 d .
H28 H 0.4639 1.1213 0.4142 0.038 Uiso 1 1 calc R
C29 C 0.6283(14) 1.1787(12) 0.4161(4) 0.033(3) Uani 1 1 d .
H29 H 0.6400 1.2201 0.4372 0.044 Uiso 1 1 calc R
C30 C 0.7165(13) 1.1746(12) 0.3985(5) 0.032(3) Uani 1 1 d .
H30 H 0.7874 1.2146 0.4076 0.043 Uiso 1 1 calc R
C31 C 0.6991(12) 1.1113(11) 0.3675(4) 0.027(3) Uani 1 1 d .
H31 H 0.7590 1.1096 0.3560 0.036 Uiso 1 1 calc R
C32 C 0.5950(10) 1.0502(9) 0.3531(4) 0.019(3) Uani 1 1 d .
C33 C 0.5783(11) 0.9707(11) 0.3226(3) 0.020(3) Uani 1 1 d .
C34 C 0.6164(13) 0.9948(12) 0.2904(4) 0.028(3) Uani 1 1 d .
H34 H 0.6530 1.0656 0.2866 0.037 Uiso 1 1 calc R
C35 C 0.6003(15) 0.9153(13) 0.2645(4) 0.036(4) Uani 1 1 d .
H35 H 0.6252 0.9323 0.2430 0.048 Uiso 1 1 calc R
C36 C 0.5468(14) 0.8081(12) 0.2698(4) 0.029(3) Uani 1 1 d .
H36 H 0.5350 0.7548 0.2517 0.038 Uiso 1 1 calc R
C37 C 0.5117(11) 0.7810(11) 0.3016(3) 0.018(3) Uani 1 1 d .
C38 C 0.5286(10) 0.8636(10) 0.3273(3) 0.016(2) Uani 1 1 d .
H38 H 0.5053 0.8463 0.3490 0.022 Uiso 1 1 calc R
C39 C 0.4674(11) 0.6640(11) 0.3092(4) 0.020(3) Uani 1 1 d .
C40 C 0.5310(12) 0.5996(12) 0.3004(4) 0.027(3) Uani 1 1 d U
H40 H 0.5930 0.6289 0.2893 0.036 Uiso 1 1 calc R
C41 C 0.5043(14) 0.4900(12) 0.3077(5) 0.035(4) Uani 1 1 d .
H41 H 0.5470 0.4471 0.3011 0.046 Uiso 1 1 calc R
C42 C 0.4143(14) 0.4482(12) 0.3248(4) 0.032(3) Uani 1 1 d .
H42 H 0.3962 0.3765 0.3300 0.043 Uiso 1 1 calc R
C43 C 0.3498(13) 0.5121(11) 0.3345(4) 0.027(3) Uani 1 1 d .
H43 H 0.2905 0.4831 0.3468 0.035 Uiso 1 1 calc R
C44 C 0.3730(12) 0.6200(11) 0.3260(3) 0.021(3) Uani 1 1 d .
C45 C 0.3543(13) 1.0933(13) 0.3335(5) 0.035(4) Uani 1 1 d .
C46 C 0.4340(14) 1.1497(14) 0.3094(5) 0.041(4) Uani 1 1 d .
H46A H 0.5010 1.1916 0.3230 0.061 Uiso 1 1 calc R
H46B H 0.4028 1.1964 0.2960 0.061 Uiso 1 1 calc R
H46C H 0.4491 1.0973 0.2939 0.061 Uiso 1 1 calc R
C47 C 0.2513(12) 1.0295(12) 0.3107(4) 0.030(3) Uani 1 1 d .
H47A H 0.1980 0.9922 0.3252 0.046 Uiso 1 1 calc R
H47B H 0.2681 0.9781 0.2952 0.046 Uiso 1 1 calc R
H47C H 0.2220 1.0773 0.2972 0.046 Uiso 1 1 calc R
C48 C 0.3322(13) 1.1749(13) 0.3605(5) 0.036(4) Uani 1 1 d .
H48A H 0.3999 1.2137 0.3743 0.055 Uiso 1 1 calc R
H48B H 0.2811 1.1367 0.3754 0.055 Uiso 1 1 calc R
H48C H 0.3020 1.2246 0.3483 0.055 Uiso 1 1 calc R
C49 C 0.2112(12) 0.6694(12) 0.3038(4) 0.029(3) Uani 1 1 d .
C50 C 0.1428(14) 0.5513(14) 0.2938(4) 0.038(4) Uani 1 1 d .
H50A H 0.1135 0.5195 0.3141 0.057 Uiso 1 1 calc R
H50B H 0.1887 0.5119 0.2850 0.057 Uiso 1 1 calc R
H50C H 0.0835 0.5490 0.2761 0.057 Uiso 1 1 calc R
C51 C 0.1326(13) 0.7284(14) 0.3179(5) 0.036(4) Uani 1 1 d .
H51A H 0.1031 0.6945 0.3379 0.054 Uiso 1 1 calc R
H51B H 0.0736 0.7246 0.2999 0.054 Uiso 1 1 calc R
H51C H 0.1723 0.8025 0.3245 0.054 Uiso 1 1 calc R
C52 C 0.2583(14) 0.7211(14) 0.2727(4) 0.037(4) Uani 1 1 d .
H52A H 0.3004 0.7944 0.2794 0.055 Uiso 1 1 calc R
H52B H 0.1998 0.7194 0.2548 0.055 Uiso 1 1 calc R
H52C H 0.3049 0.6825 0.2639 0.055 Uiso 1 1 calc R
C53 C 0.1396(15) 1.2694(12) 0.4104(4) 0.033(3) Uani 1 1 d .
H53A H 0.2139 1.2963 0.4044 0.044 Uiso 1 1 calc R
H53B H 0.1275 1.3218 0.4271 0.044 Uiso 1 1 calc R
C54 C 0.0615(17) 1.2542(14) 0.3791(4) 0.040(4) Uani 1 1 d .
H54A H -0.0126 1.2275 0.3853 0.053 Uiso 1 1 calc R
H54B H 0.0688 1.3229 0.3692 0.053 Uiso 1 1 calc R
C55 C 0.1945(17) 1.1798(15) 0.4578(5) 0.049(5) Uani 1 1 d .
H55A H 0.1831 1.1109 0.4673 0.074 Uiso 1 1 calc R
H55B H 0.1771 1.2288 0.4741 0.074 Uiso 1 1 calc R
H55C H 0.2699 1.2076 0.4537 0.074 Uiso 1 1 calc R
C56 C 0.0170(19) 1.178(2) 0.3213(5) 0.055(6) Uani 1 1 d .
H56A H 0.0325 1.1271 0.3052 0.083 Uiso 1 1 calc R
H56B H 0.0364 1.2479 0.3125 0.083 Uiso 1 1 calc R
H56C H -0.0599 1.1556 0.3240 0.083 Uiso 1 1 calc R
C57 C -0.1909(12) 0.8842(13) 0.3814(4) 0.030(3) Uani 1 1 d .
H57A H -0.2631 0.8868 0.3861 0.040 Uiso 1 1 calc R
H57B H -0.1772 0.8219 0.3916 0.040 Uiso 1 1 calc R
C58 C -0.1873(11) 0.8750(13) 0.3436(4) 0.029(3) Uani 1 1 d .
H58A H -0.2416 0.8096 0.3332 0.038 Uiso 1 1 calc R
H58B H -0.2039 0.9359 0.3331 0.038 Uiso 1 1 calc R
C59 C -0.1266(16) 1.0088(15) 0.4317(5) 0.040(4) Uani 1 1 d .
H59A H -0.0708 1.0737 0.4409 0.060 Uiso 1 1 calc R
H59B H -0.1230 0.9515 0.4462 0.060 Uiso 1 1 calc R
H59C H -0.1975 1.0201 0.4314 0.060 Uiso 1 1 calc R
C60 C -0.0753(15) 0.8663(16) 0.3008(4) 0.038(4) Uani 1 1 d .
H60A H -0.0036 0.8643 0.2962 0.057 Uiso 1 1 calc R
H60B H -0.0901 0.9282 0.2911 0.057 Uiso 1 1 calc R
H60C H -0.1293 0.8021 0.2901 0.057 Uiso 1 1 calc R
Tb1' Tb 0.19375(9) 1.19802(6) 0.12371(2) 0.0415(3) Uani 1 1 d .
K1' K 0.3853(4) 1.0028(3) 0.12393(9) 0.0382(9) Uani 1 1 d .
O1' O 0.2445(11) 1.3636(9) 0.1453(3) 0.038(3) Uani 1 1 d U
O2' O 0.2062(11) 1.0416(10) 0.1450(3) 0.039(3) Uani 1 1 d U
O3' O 0.3415(11) 1.1735(9) 0.0987(3) 0.038(3) Uani 1 1 d U
O4' O 0.0170(11) 1.1718(9) 0.1059(3) 0.040(3) Uani 1 1 d U
O5' O 0.4137(14) 0.8009(13) 0.1402(4) 0.069(5) Uani 1 1 d U
O6' O 0.2649(16) 0.8132(13) 0.0859(4) 0.074(5) Uani 1 1 d U
O7' O 0.5807(11) 1.1306(10) 0.1637(3) 0.044(3) Uani 1 1 d U
O8' O 0.5959(13) 0.9831(12) 0.1103(4) 0.057(4) Uani 1 1 d U
N1' N 0.1841(12) 1.3286(10) 0.1745(3) 0.030(3) Uani 1 1 d U
N2' N 0.1278(13) 1.0104(12) 0.1694(4) 0.039(3) Uani 1 1 d U
N3' N 0.3705(14) 1.2566(12) 0.0750(4) 0.044(4) Uani 1 1 d U
N4' N 0.0586(13) 1.2342(11) 0.0777(3) 0.037(3) Uani 1 1 d U
C1' C 0.0983(12) 1.3829(12) 0.1759(4) 0.024(3) Uani 1 1 d U
C2' C 0.1140(16) 1.4819(14) 0.1615(5) 0.037(4) Uani 1 1 d U
H2' H 0.1761 1.5096 0.1503 0.050 Uiso 1 1 calc R
C3' C 0.0389(17) 1.5399(15) 0.1635(5) 0.047(4) Uani 1 1 d U
H3' H 0.0510 1.6047 0.1530 0.063 Uiso 1 1 calc R
C4' C -0.0542(19) 1.5042(17) 0.1807(6) 0.053(5) Uani 1 1 d U
H4' H -0.1014 1.5459 0.1834 0.071 Uiso 1 1 calc R
C5' C -0.0728(13) 1.4039(13) 0.1936(5) 0.033(3) Uani 1 1 d U
H5' H -0.1358 1.3775 0.2045 0.044 Uiso 1 1 calc R
C6' C -0.0033(13) 1.3402(13) 0.1913(4) 0.030(3) Uani 1 1 d U
C7' C -0.0368(12) 1.2275(12) 0.2023(4) 0.026(3) Uani 1 1 d U
C8' C -0.0850(14) 1.2081(14) 0.2334(4) 0.035(4) Uani 1 1 d U
H8' H -0.0846 1.2649 0.2490 0.047 Uiso 1 1 calc R
C9' C -0.1340(15) 1.1007(15) 0.2403(4) 0.038(4) Uani 1 1 d U
H9' H -0.1693 1.0866 0.2603 0.051 Uiso 1 1 calc R
C10' C -0.1308(16) 1.0167(15) 0.2182(5) 0.042(4) Uani 1 1 d U
H10' H -0.1616 0.9463 0.2237 0.055 Uiso 1 1 calc R
C11' C -0.0816(14) 1.0357(13) 0.1876(4) 0.032(3) Uani 1 1 d U
C12' C -0.0314(14) 1.1436(13) 0.1799(4) 0.033(3) Uani 1 1 d U
H12' H 0.0046 1.1575 0.1600 0.044 Uiso 1 1 calc R
C13' C -0.0730(17) 0.9512(15) 0.1618(5) 0.045(4) Uani 1 1 d U
C14' C -0.171(2) 0.8805(17) 0.1457(6) 0.054(5) Uani 1 1 d U
H14' H -0.2363 0.8809 0.1544 0.072 Uiso 1 1 calc R
C15' C -0.176(2) 0.8067(18) 0.1162(6) 0.059(6) Uani 1 1 d U
H15' H -0.2419 0.7602 0.1051 0.078 Uiso 1 1 calc R
C16' C -0.075(2) 0.811(2) 0.1055(6) 0.062(6) Uani 1 1 d U
H16' H -0.0731 0.7678 0.0857 0.083 Uiso 1 1 calc R
C17' C 0.0234(19) 0.8745(16) 0.1227(5) 0.051(5) Uani 1 1 d U
H17' H 0.0886 0.8695 0.1152 0.067 Uiso 1 1 calc R
C18' C 0.0275(17) 0.9450(14) 0.1505(5) 0.041(4) Uani 1 1 d U
C19' C 0.2659(15) 1.3566(14) 0.2076(4) 0.037(4) Uani 1 1 d U
C20' C 0.3131(17) 1.4789(15) 0.2154(5) 0.048(5) Uani 1 1 d U
H20D H 0.2549 1.5090 0.2197 0.072 Uiso 1 1 calc R
H20E H 0.3469 1.5100 0.1957 0.072 Uiso 1 1 calc R
H20F H 0.3668 1.4942 0.2357 0.072 Uiso 1 1 calc R
C21' C 0.2082(15) 1.3059(14) 0.2385(4) 0.038(4) Uani 1 1 d U
H21D H 0.1513 1.3379 0.2428 0.057 Uiso 1 1 calc R
H21E H 0.2607 1.3183 0.2591 0.057 Uiso 1 1 calc R
H21F H 0.1765 1.2297 0.2330 0.057 Uiso 1 1 calc R
C22' C 0.3525(15) 1.3090(14) 0.2007(5) 0.038(4) Uani 1 1 d U
H22D H 0.3217 1.2325 0.1960 0.058 Uiso 1 1 calc R
H22E H 0.4070 1.3240 0.2208 0.058 Uiso 1 1 calc R
H22F H 0.3859 1.3392 0.1808 0.058 Uiso 1 1 calc R
C23' C 0.1732(16) 0.9497(14) 0.1966(5) 0.040(4) Uani 1 1 d U
C24' C 0.2802(16) 1.0213(15) 0.2141(5) 0.044(4) Uani 1 1 d U
H24D H 0.2702 1.0873 0.2233 0.066 Uiso 1 1 calc R
H24E H 0.3323 1.0369 0.1974 0.066 Uiso 1 1 calc R
H24F H 0.3069 0.9859 0.2328 0.066 Uiso 1 1 calc R
C25' C 0.186(2) 0.8463(17) 0.1820(6) 0.056(5) Uani 1 1 d U
H25D H 0.1157 0.8014 0.1710 0.084 Uiso 1 1 calc R
H25E H 0.2120 0.8100 0.2005 0.084 Uiso 1 1 calc R
H25F H 0.2369 0.8609 0.1650 0.084 Uiso 1 1 calc R
C26' C 0.0916(15) 0.9209(15) 0.2245(5) 0.039(4) Uani 1 1 d U
H26D H 0.0224 0.8743 0.2136 0.058 Uiso 1 1 calc R
H26E H 0.0811 0.9857 0.2345 0.058 Uiso 1 1 calc R
H26F H 0.1209 0.8850 0.2426 0.058 Uiso 1 1 calc R
C27' C 0.4537(18) 1.3492(15) 0.0932(5) 0.048(5) Uani 1 1 d U
C28' C 0.5260(18) 1.3407(17) 0.1201(5) 0.051(5) Uani 1 1 d U
H28' H 0.5221 1.2733 0.1280 0.068 Uiso 1 1 calc R
C29' C 0.6050(19) 1.4299(17) 0.1361(6) 0.056(5) Uani 1 1 d U
H29' H 0.6526 1.4219 0.1550 0.074 Uiso 1 1 calc R
C30' C 0.615(2) 1.530(2) 0.1249(7) 0.076(7) Uani 1 1 d U
H30' H 0.6754 1.5887 0.1333 0.101 Uiso 1 1 calc R
C31' C 0.5285(19) 1.5422(17) 0.0993(6) 0.054(5) Uani 1 1 d U
H31' H 0.5295 1.6105 0.0928 0.071 Uiso 1 1 calc R
C32' C 0.4435(17) 1.4522(16) 0.0844(5) 0.044(4) Uani 1 1 d U
C33' C 0.360(2) 1.4711(17) 0.0600(5) 0.056(5) Uani 1 1 d U
C34' C 0.3756(19) 1.5236(16) 0.0301(5) 0.050(5) Uani 1 1 d U
H34' H 0.4459 1.5497 0.0236 0.067 Uiso 1 1 calc R
C35' C 0.282(2) 1.5389(17) 0.0085(6) 0.057(5) Uani 1 1 d U
H35' H 0.2917 1.5720 -0.0124 0.075 Uiso 1 1 calc R
C36' C 0.180(2) 1.5035(16) 0.0193(5) 0.055(5) Uani 1 1 d U
H36' H 0.1204 1.5135 0.0055 0.073 Uiso 1 1 calc R
C37' C 0.162(2) 1.4532(16) 0.0502(5) 0.053(5) Uani 1 1 d U
C38' C 0.2506(18) 1.4377(14) 0.0698(5) 0.045(4) Uani 1 1 d U
H38' H 0.2395 1.4040 0.0905 0.059 Uiso 1 1 calc R
C39' C 0.0482(16) 1.4208(14) 0.0634(4) 0.038(4) Uani 1 1 d U
C40' C -0.0145(16) 1.4996(15) 0.0631(5) 0.042(4) Uani 1 1 d U
H40' H 0.0119 1.5626 0.0521 0.055 Uiso 1 1 calc R
C41' C -0.108(2) 1.4853(18) 0.0780(6) 0.055(5) Uani 1 1 d U
H41' H -0.1447 1.5374 0.0779 0.073 Uiso 1 1 calc R
C42' C -0.1469(19) 1.3889(17) 0.0936(6) 0.056(5) Uani 1 1 d U
H42' H -0.2107 1.3775 0.1044 0.074 Uiso 1 1 calc R
C43' C -0.0947(16) 1.3104(15) 0.0937(5) 0.042(4) Uani 1 1 d U
H43' H -0.1238 1.2477 0.1045 0.056 Uiso 1 1 calc R
C44' C 0.0001(16) 1.3221(14) 0.0780(4) 0.038(4) Uani 1 1 d U
C45' C 0.4142(16) 1.2105(14) 0.0446(4) 0.040(4) Uani 1 1 d U
C46' C 0.3263(17) 1.1114(15) 0.0279(5) 0.046(4) Uani 1 1 d U
H46D H 0.3104 1.0582 0.0447 0.070 Uiso 1 1 calc R
H46E H 0.3517 1.0828 0.0081 0.070 Uiso 1 1 calc R
H46F H 0.2609 1.1304 0.0204 0.070 Uiso 1 1 calc R
C47' C 0.5208(18) 1.1795(18) 0.0552(6) 0.054(5) Uani 1 1 d U
H47D H 0.5772 1.2420 0.0659 0.082 Uiso 1 1 calc R
H47E H 0.5445 1.1524 0.0348 0.082 Uiso 1 1 calc R
H47F H 0.5065 1.1250 0.0716 0.082 Uiso 1 1 calc R
C48' C 0.436(2) 1.2915(17) 0.0170(5) 0.055(5) Uani 1 1 d U
H48D H 0.4917 1.3558 0.0267 0.082 Uiso 1 1 calc R
H48E H 0.3698 1.3087 0.0095 0.082 Uiso 1 1 calc R
H48F H 0.4608 1.2611 -0.0027 0.082 Uiso 1 1 calc R
C49' C 0.0145(17) 1.1589(15) 0.0441(5) 0.042(4) Uani 1 1 d U
C50' C -0.1120(19) 1.1195(19) 0.0381(6) 0.058(5) Uani 1 1 d U
H50D H -0.1397 1.1797 0.0341 0.087 Uiso 1 1 calc R
H50E H -0.1397 1.0861 0.0584 0.087 Uiso 1 1 calc R
H50F H -0.1354 1.0682 0.0181 0.087 Uiso 1 1 calc R
C51' C 0.0534(17) 1.0648(15) 0.0501(5) 0.043(4) Uani 1 1 d U
H51D H 0.0217 1.0299 0.0697 0.065 Uiso 1 1 calc R
H51E H 0.1320 1.0876 0.0551 0.065 Uiso 1 1 calc R
H51F H 0.0318 1.0154 0.0296 0.065 Uiso 1 1 calc R
C52' C 0.0572(17) 1.2202(15) 0.0136(5) 0.045(4) Uani 1 1 d U
H52D H 0.0270 1.2794 0.0112 0.068 Uiso 1 1 calc R
H52E H 0.0360 1.1731 -0.0074 0.068 Uiso 1 1 calc R
H52F H 0.1359 1.2471 0.0177 0.068 Uiso 1 1 calc R
C53' C 0.341(2) 0.713(2) 0.1253(7) 0.070(7) Uani 1 1 d U
H53C H 0.2833 0.6919 0.1403 0.093 Uiso 1 1 calc R
H53D H 0.3765 0.6566 0.1246 0.093 Uiso 1 1 calc R
C54' C 0.2906(19) 0.7173(16) 0.0909(6) 0.051(5) Uani 1 1 d U
H54C H 0.3397 0.7084 0.0742 0.068 Uiso 1 1 calc R
H54D H 0.2239 0.6575 0.0863 0.068 Uiso 1 1 calc R
C55' C 0.472(2) 0.799(2) 0.1732(7) 0.074(7) Uani 1 1 d U
H55D H 0.5233 0.8684 0.1799 0.110 Uiso 1 1 calc R
H55E H 0.5105 0.7458 0.1718 0.110 Uiso 1 1 calc R
H55F H 0.4211 0.7807 0.1903 0.110 Uiso 1 1 calc R
C56' C 0.209(2) 0.815(2) 0.0524(7) 0.073(7) Uani 1 1 d U
H56D H 0.1937 0.8827 0.0505 0.109 Uiso 1 1 calc R
H56E H 0.1411 0.7576 0.0492 0.109 Uiso 1 1 calc R
H56F H 0.2539 0.8054 0.0347 0.109 Uiso 1 1 calc R
C57' C 0.6808(19) 1.1088(19) 0.1590(6) 0.057(5) Uani 1 1 d U
H57C H 0.6894 1.0523 0.1737 0.075 Uiso 1 1 calc R
H57D H 0.7417 1.1729 0.1662 0.075 Uiso 1 1 calc R
C58' C 0.6832(18) 1.0742(17) 0.1214(5) 0.050(5) Uani 1 1 d U
H58C H 0.6790 1.1322 0.1068 0.066 Uiso 1 1 calc R
H58D H 0.7519 1.0587 0.1188 0.066 Uiso 1 1 calc R
C59' C 0.579(2) 1.171(2) 0.1986(6) 0.062(6) Uani 1 1 d U
H59D H 0.5096 1.1847 0.2005 0.093 Uiso 1 1 calc R
H59E H 0.6371 1.2375 0.2041 0.093 Uiso 1 1 calc R
H59F H 0.5886 1.1196 0.2147 0.093 Uiso 1 1 calc R
C60' C 0.605(3) 0.937(2) 0.0770(7) 0.082(8) Uani 1 1 d U
H60D H 0.5427 0.8745 0.0705 0.122 Uiso 1 1 calc R
H60E H 0.6711 0.9153 0.0783 0.122 Uiso 1 1 calc R
H60F H 0.6073 0.9884 0.0599 0.122 Uiso 1 1 calc R
C61 C -0.219(3) 0.331(2) 0.3129(7) 0.132(12) Uani 1 1 d GU
H61A H -0.2385 0.2543 0.3119 0.197 Uiso 1 1 calc R
H61B H -0.2539 0.3568 0.3312 0.197 Uiso 1 1 calc R
H61C H -0.1412 0.3614 0.3177 0.197 Uiso 1 1 calc R
C62 C -0.259(2) 0.3665(16) 0.2779(6) 0.126(10) Uani 1 1 d GU
H62A H -0.3379 0.3347 0.2730 0.167 Uiso 1 1 calc R
H62B H -0.2255 0.3389 0.2595 0.167 Uiso 1 1 calc R
C63 C -0.2319(17) 0.4889(15) 0.2770(5) 0.143(11) Uani 1 1 d GU
H63A H -0.2654 0.5164 0.2954 0.190 Uiso 1 1 calc R
H63B H -0.1530 0.5206 0.2819 0.190 Uiso 1 1 calc R
C64 C -0.2711(15) 0.5250(15) 0.2420(5) 0.129(10) Uani 1 1 d GU
H64A H -0.3500 0.4933 0.2371 0.171 Uiso 1 1 calc R
H64B H -0.2376 0.4975 0.2236 0.171 Uiso 1 1 calc R
C65 C -0.244(2) 0.6474(15) 0.2411(7) 0.144(12) Uani 1 1 d GU
H65A H -0.2776 0.6749 0.2595 0.191 Uiso 1 1 calc R
H65B H -0.1651 0.6791 0.2460 0.191 Uiso 1 1 calc R
C66 C -0.284(2) 0.682(2) 0.2061(7) 0.138(13) Uani 1 1 d GU
H66A H -0.2644 0.7596 0.2071 0.207 Uiso 1 1 calc R
H66B H -0.3619 0.6527 0.2013 0.207 Uiso 1 1 calc R
H66C H -0.2494 0.6569 0.1878 0.207 Uiso 1 1 calc R

loop_
_atom_site_aniso_label
_atom_site_aniso_U_11
_atom_site_aniso_U_22
_atom_site_aniso_U_33
_atom_site_aniso_U_23
_atom_site_aniso_U_13
_atom_site_aniso_U_12
Tb1 0.0185(3) 0.0171(3) 0.0394(4) -0.0005(3) 0.0042(3) 0.0064(3)
K1 0.0178(13) 0.0229(14) 0.0287(15) 0.0051(12) 0.0007(11) 0.0080(11)
O1 0.019(5) 0.029(5) 0.030(5) 0.010(4) -0.001(4) 0.005(4)
O2 0.018(5) 0.019(5) 0.044(6) 0.015(4) 0.014(4) 0.005(4)
O3 0.020(5) 0.029(5) 0.030(5) 0.005(4) 0.009(4) 0.006(4)
O4 0.026(5) 0.014(4) 0.031(5) 0.003(4) 0.001(4) -0.001(4)
O5 0.071(9) 0.026(6) 0.032(6) -0.001(5) -0.017(6) 0.013(6)
O6 0.037(6) 0.042(6) 0.018(5) 0.004(4) -0.006(4) 0.020(5)
O7 0.019(5) 0.045(7) 0.037(6) 0.001(5) 0.001(4) 0.011(5)
O8 0.012(4) 0.052(7) 0.019(5) 0.006(4) -0.002(4) 0.011(4)
N1 0.027(6) 0.023(6) 0.024(6) 0.003(5) -0.002(5) 0.012(5)
N2 0.020(6) 0.018(6) 0.037(7) 0.007(5) 0.011(5) 0.002(5)
N3 0.014(5) 0.017(5) 0.041(7) 0.016(5) 0.009(5) 0.008(4)
N4 0.017(5) 0.020(5) 0.018(5) 0.008(4) -0.001(4) 0.002(4)
C1 0.023(7) 0.025(7) 0.024(7) -0.003(6) -0.009(6) 0.007(6)
C2 0.075(13) 0.033(9) 0.023(7) -0.009(6) -0.008(8) 0.041(9)
C3 0.032(8) 0.046(10) 0.039(9) 0.010(7) 0.005(7) 0.029(8)
C4 0.040(9) 0.049(10) 0.039(9) 0.003(8) -0.010(7) 0.034(9)
C5 0.061(12) 0.031(9) 0.046(10) -0.002(7) -0.006(9) 0.029(9)
C6 0.042(9) 0.024(7) 0.021(7) 0.007(6) -0.009(6) 0.011(7)
C7 0.040(9) 0.021(7) 0.039(9) 0.002(6) 0.004(7) 0.018(7)
C8 0.042(9) 0.023(8) 0.044(10) 0.010(7) 0.004(8) 0.015(7)
C9 0.058(12) 0.020(7) 0.040(9) 0.010(7) 0.003(8) 0.007(8)
C10 0.036(9) 0.021(7) 0.037(9) 0.002(6) 0.001(7) -0.005(7)
C11 0.028(8) 0.012(6) 0.045(9) 0.005(6) 0.010(7) 0.002(6)
C12 0.040(9) 0.012(6) 0.028(7) 0.000(5) 0.011(6) -0.003(6)
C13 0.036(9) 0.015(7) 0.043(9) 0.004(6) 0.018(7) 0.003(6)
C14 0.037(9) 0.024(8) 0.060(12) 0.003(7) 0.018(8) 0.008(7)
C15 0.045(11) 0.030(9) 0.062(13) 0.007(9) -0.009(10) -0.014(8)
C16 0.038(10) 0.040(10) 0.065(13) 0.008(9) -0.004(9) 0.016(8)
C17 0.035(9) 0.025(8) 0.053(11) 0.014(7) 0.017(8) 0.005(7)
C18 0.018(7) 0.025(7) 0.051(10) 0.013(7) 0.014(6) 0.012(6)
C19 0.026(7) 0.027(7) 0.027(7) 0.002(6) -0.003(6) 0.006(6)
C20 0.046(10) 0.027(8) 0.041(9) 0.001(7) 0.005(8) 0.018(7)
C21 0.040(9) 0.036(9) 0.028(8) 0.000(7) 0.006(7) 0.010(7)
C22 0.033(9) 0.031(8) 0.040(9) 0.004(7) -0.006(7) 0.010(7)
C23 0.040(9) 0.022(7) 0.045(9) 0.010(7) 0.023(8) 0.011(7)
C24 0.092(17) 0.021(8) 0.048(11) 0.011(7) 0.027(11) 0.022(10)
C25 0.044(10) 0.040(9) 0.043(10) 0.016(8) 0.018(8) 0.025(8)
C26 0.057(12) 0.018(7) 0.047(10) 0.005(7) 0.007(9) 0.014(8)
C27 0.019(7) 0.014(6) 0.044(9) 0.010(6) 0.010(6) 0.006(5)
C28 0.028(8) 0.014(6) 0.042(9) 0.006(6) 0.007(7) 0.003(6)
C29 0.040(9) 0.021(7) 0.036(9) 0.000(6) 0.004(7) 0.007(7)
C30 0.027(8) 0.017(7) 0.052(10) 0.001(6) 0.002(7) 0.005(6)
C31 0.015(6) 0.017(6) 0.045(9) 0.001(6) 0.000(6) 0.000(5)
C32 0.012(6) 0.004(5) 0.041(8) 0.005(5) 0.005(5) 0.001(4)
C33 0.016(6) 0.024(7) 0.021(6) 0.004(5) -0.003(5) 0.008(5)
C34 0.031(8) 0.022(7) 0.028(7) 0.011(6) -0.001(6) 0.004(6)
C35 0.046(10) 0.034(9) 0.021(7) 0.019(6) 0.007(7) -0.002(7)
C36 0.047(9) 0.027(7) 0.018(7) 0.009(6) 0.018(6) 0.015(7)
C37 0.016(6) 0.021(6) 0.018(6) 0.014(5) 0.001(5) 0.004(5)
C38 0.015(6) 0.015(6) 0.019(6) 0.008(5) 0.002(5) 0.003(5)
C39 0.016(6) 0.017(6) 0.023(7) 0.001(5) -0.005(5) 0.001(5)
C40 0.027(6) 0.029(6) 0.036(6) 0.007(5) 0.018(5) 0.020(5)
C41 0.034(9) 0.021(7) 0.052(10) 0.002(7) 0.008(7) 0.013(7)
C42 0.033(8) 0.020(7) 0.045(9) 0.007(6) -0.004(7) 0.009(6)
C43 0.029(8) 0.017(7) 0.030(8) 0.002(6) -0.002(6) 0.001(6)
C44 0.032(7) 0.023(7) 0.015(6) 0.006(5) -0.002(5) 0.018(6)
C45 0.027(8) 0.023(7) 0.060(11) 0.018(7) 0.010(7) 0.011(6)
C46 0.027(8) 0.037(9) 0.065(12) 0.032(9) 0.012(8) 0.012(7)
C47 0.021(7) 0.025(7) 0.047(9) 0.011(7) 0.004(6) 0.008(6)
C48 0.022(7) 0.027(8) 0.059(11) 0.005(7) -0.007(7) 0.009(6)
C49 0.021(7) 0.022(7) 0.042(9) 0.010(6) -0.001(6) 0.007(6)
C50 0.032(9) 0.039(9) 0.032(8) 0.002(7) -0.015(7) -0.001(7)
C51 0.022(7) 0.040(9) 0.049(10) 0.011(8) 0.000(7) 0.014(7)
C52 0.037(9) 0.037(9) 0.034(9) 0.012(7) -0.012(7) 0.012(7)
C53 0.042(9) 0.022(7) 0.038(9) 0.001(6) 0.000(7) 0.016(7)
C54 0.062(12) 0.033(9) 0.033(9) 0.000(7) -0.003(8) 0.029(9)
C55 0.053(12) 0.031(9) 0.055(12) -0.004(8) -0.028(10) 0.009(9)
C56 0.060(13) 0.093(17) 0.025(9) 0.004(9) 0.000(8) 0.044(13)
C57 0.013(6) 0.032(8) 0.042(9) 0.003(7) -0.001(6) 0.004(6)
C58 0.010(6) 0.035(8) 0.041(9) 0.002(7) 0.000(6) 0.008(6)
C59 0.042(10) 0.043(10) 0.038(9) 0.002(8) 0.003(8) 0.018(8)
C60 0.037(9) 0.062(12) 0.027(8) 0.012(8) 0.005(7) 0.031(9)
Tb1' 0.0701(7) 0.0236(4) 0.0251(4) 0.0024(3) -0.0043(4) 0.0081(4)
K1' 0.059(2) 0.0262(17) 0.0233(16) 0.0092(13) -0.0050(16) 0.0045(16)
O1' 0.060(7) 0.025(5) 0.024(5) 0.009(4) 0.007(5) 0.005(5)
O2' 0.048(6) 0.034(5) 0.034(5) 0.017(4) 0.007(5) 0.005(5)
O3' 0.059(7) 0.028(5) 0.026(5) 0.017(4) 0.012(5) 0.008(5)
O4' 0.062(7) 0.029(5) 0.020(5) 0.008(4) -0.005(5) 0.003(5)
O5' 0.073(8) 0.053(7) 0.071(8) 0.035(6) -0.025(6) 0.007(6)
O6' 0.095(9) 0.050(7) 0.065(8) 0.013(6) -0.021(7) 0.014(7)
O7' 0.053(6) 0.046(6) 0.028(5) 0.011(5) -0.008(5) 0.012(5)
O8' 0.062(7) 0.055(7) 0.047(6) 0.006(6) 0.009(6) 0.005(6)
N1' 0.044(6) 0.024(5) 0.021(5) 0.011(4) 0.002(5) 0.009(5)
N2' 0.047(7) 0.031(6) 0.035(6) 0.008(5) 0.009(5) 0.000(5)
N3' 0.059(8) 0.033(6) 0.034(6) 0.013(5) 0.004(6) 0.004(6)
N4' 0.055(7) 0.025(6) 0.023(5) 0.006(5) 0.006(5) 0.000(5)
C1' 0.028(6) 0.024(6) 0.018(5) 0.004(5) -0.003(5) 0.009(5)
C2' 0.043(7) 0.031(7) 0.036(7) 0.002(6) 0.008(6) 0.006(6)
C3' 0.050(8) 0.033(7) 0.054(8) 0.003(6) -0.001(7) 0.009(6)
C4' 0.056(9) 0.047(8) 0.055(8) 0.002(7) 0.010(7) 0.011(7)
C5' 0.029(6) 0.034(7) 0.047(7) 0.004(6) 0.014(6) 0.021(6)
C6' 0.027(6) 0.030(6) 0.023(6) 0.006(5) 0.004(5) -0.005(5)
C7' 0.026(6) 0.030(6) 0.017(5) 0.008(5) -0.006(5) 0.003(5)
C8' 0.038(7) 0.038(7) 0.029(6) 0.004(6) -0.005(6) 0.012(6)
C9' 0.040(7) 0.048(8) 0.022(6) 0.014(6) -0.004(5) 0.008(6)
C10' 0.044(8) 0.041(7) 0.037(7) 0.019(6) -0.002(6) 0.008(6)
C11' 0.030(6) 0.031(6) 0.036(7) 0.006(5) -0.001(5) 0.010(5)
C12' 0.041(7) 0.030(6) 0.029(6) 0.012(5) -0.003(6) 0.011(6)
C13' 0.055(8) 0.034(7) 0.038(7) 0.013(6) -0.009(6) 0.005(6)
C14' 0.060(9) 0.046(8) 0.050(8) 0.007(7) 0.007(7) 0.007(7)
C15' 0.063(9) 0.048(8) 0.060(9) 0.002(7) 0.003(7) 0.010(7)
C16' 0.062(9) 0.061(9) 0.058(9) -0.005(7) 0.009(8) 0.010(7)
C17' 0.056(9) 0.042(8) 0.046(8) 0.001(7) 0.003(7) 0.005(7)
C18' 0.050(8) 0.032(7) 0.038(7) 0.002(6) 0.007(6) 0.008(6)
C19' 0.043(7) 0.035(7) 0.027(6) 0.009(5) -0.005(6) 0.005(6)
C20' 0.047(8) 0.043(8) 0.043(8) 0.000(6) -0.005(6) 0.001(6)
C21' 0.040(7) 0.040(7) 0.028(6) 0.006(6) -0.007(6) 0.006(6)
C22' 0.036(7) 0.038(7) 0.036(7) 0.008(6) 0.005(6) 0.001(6)
C23' 0.047(8) 0.031(7) 0.043(7) 0.010(6) 0.010(6) 0.012(6)
C24' 0.044(8) 0.043(8) 0.046(8) 0.016(6) 0.007(6) 0.012(6)
C25' 0.067(9) 0.049(8) 0.056(9) 0.016(7) 0.015(7) 0.021(7)
C26' 0.038(7) 0.038(7) 0.042(7) 0.012(6) 0.002(6) 0.014(6)
C27' 0.061(9) 0.035(7) 0.034(7) 0.008(6) 0.000(7) -0.004(6)
C28' 0.059(9) 0.049(8) 0.043(8) 0.012(7) -0.004(7) 0.013(7)
C29' 0.060(9) 0.051(8) 0.049(8) 0.009(7) 0.002(7) 0.005(7)
C30' 0.084(11) 0.066(10) 0.066(10) 0.012(8) -0.002(8) 0.007(8)
C31' 0.059(9) 0.046(8) 0.049(8) 0.011(7) 0.006(7) 0.003(7)
C32' 0.051(8) 0.042(8) 0.036(7) 0.007(6) 0.003(6) 0.009(6)
C33' 0.080(10) 0.040(8) 0.039(8) 0.010(6) -0.004(7) 0.007(7)
C34' 0.063(9) 0.039(8) 0.041(8) 0.012(6) 0.001(7) 0.003(7)
C35' 0.074(10) 0.048(8) 0.045(8) 0.014(7) 0.002(7) 0.014(7)
C36' 0.075(10) 0.042(8) 0.044(8) 0.009(7) -0.003(7) 0.015(7)
C37' 0.080(10) 0.038(8) 0.038(7) 0.014(6) 0.000(7) 0.010(7)
C38' 0.066(9) 0.032(7) 0.036(7) 0.009(6) -0.007(6) 0.018(7)
C39' 0.044(7) 0.033(7) 0.029(6) 0.002(6) -0.002(6) -0.001(6)
C40' 0.045(8) 0.038(7) 0.036(7) 0.016(6) -0.004(6) 0.005(6)
C41' 0.066(9) 0.050(8) 0.049(8) 0.017(7) 0.001(7) 0.017(7)
C42' 0.057(9) 0.052(8) 0.050(8) 0.008(7) -0.010(7) 0.009(7)
C43' 0.047(8) 0.036(7) 0.034(7) 0.009(6) -0.003(6) -0.002(6)
C44' 0.049(8) 0.033(7) 0.025(6) 0.009(5) -0.005(6) 0.000(6)
C45' 0.045(8) 0.034(7) 0.030(7) 0.009(6) -0.001(6) -0.003(6)
C46' 0.052(8) 0.041(8) 0.040(7) 0.007(6) 0.008(7) 0.001(6)
C47' 0.055(9) 0.055(9) 0.046(8) 0.014(7) 0.010(7) 0.002(7)
C48' 0.069(9) 0.046(8) 0.044(8) 0.011(7) 0.011(7) 0.005(7)
C49' 0.052(8) 0.041(7) 0.028(7) 0.005(6) -0.001(6) 0.008(6)
C50' 0.061(9) 0.059(9) 0.048(8) 0.005(7) 0.001(7) 0.008(7)
C51' 0.052(8) 0.039(7) 0.032(7) -0.003(6) 0.001(6) 0.003(6)
C52' 0.056(8) 0.044(8) 0.031(7) 0.007(6) -0.003(6) 0.011(7)
C53' 0.082(11) 0.061(9) 0.069(10) 0.003(8) -0.001(8) 0.028(8)
C54' 0.062(9) 0.041(8) 0.054(8) 0.003(7) 0.004(7) 0.022(7)
C55' 0.075(10) 0.072(10) 0.070(10) 0.023(8) -0.003(8) 0.015(8)
C56' 0.082(11) 0.067(10) 0.065(10) 0.014(8) -0.009(8) 0.020(8)
C57' 0.056(9) 0.061(9) 0.050(8) 0.010(7) -0.007(7) 0.015(7)
C58' 0.052(8) 0.050(8) 0.045(8) 0.012(7) 0.004(7) 0.010(7)
C59' 0.060(9) 0.069(10) 0.055(9) 0.002(7) 0.000(7) 0.019(8)
C60' 0.086(11) 0.076(11) 0.076(11) 0.004(8) 0.008(8) 0.016(8)
C61 0.12(3) 0.15(3) 0.14(3) -0.02(2) 0.03(2) 0.07(3)
C62 0.10(2) 0.15(2) 0.14(2) 0.00(2) 0.04(2) 0.04(2)
C63 0.11(2) 0.16(2) 0.17(2) 0.03(2) 0.09(2) 0.03(2)
C64 0.11(2) 0.146(19) 0.17(2) 0.009(18) 0.105(19) 0.076(18)
C65 0.11(2) 0.15(2) 0.20(3) 0.02(2) 0.11(2) 0.06(2)
C66 0.12(3) 0.11(3) 0.21(3) 0.00(2) 0.07(3) 0.05(2)

loop_
_atom_type_symbol
_atom_type_description
_atom_type_scat_dispersion_real
_atom_type_scat_dispersion_imag
_atom_type_scat_source
C C 0.0033 0.0016 'International Tables Vol C Tables 4.2.6.8 and 6.1.1.4'
H H 0.0000 0.0000 'International Tables Vol C Tables 4.2.6.8 and 6.1.1.4'
N N 0.0061 0.0033 'International Tables Vol C Tables 4.2.6.8 and 6.1.1.4'
O O 0.0106 0.0060 'International Tables Vol C Tables 4.2.6.8 and 6.1.1.4'
K K 0.2009 0.2494 'International Tables Vol C Tables 4.2.6.8 and 6.1.1.4'
Tb Tb -0.1723 4.1537 'International Tables Vol C Tables 4.2.6.8 and 6.1.1.4'

loop_
_geom_angle_atom_site_label_1
_geom_angle_atom_site_label_2
_geom_angle_atom_site_label_3
_geom_angle
O4 Tb1 O1 99.1(4)
O4 Tb1 O3 132.0(4)
O1 Tb1 O3 101.0(4)
O4 Tb1 O2 104.8(4)
O1 Tb1 O2 150.9(4)
O3 Tb1 O2 74.9(3)
O4 Tb1 N1 91.9(4)
O1 Tb1 N1 34.3(4)
O3 Tb1 N1 127.2(4)
O2 Tb1 N1 127.4(4)
O4 Tb1 N4 34.2(4)
O1 Tb1 N4 87.3(4)
O3 Tb1 N4 104.2(4)
O2 Tb1 N4 121.8(4)
N1 Tb1 N4 99.9(4)
O4 Tb1 N2 93.5(4)
O1 Tb1 N2 131.3(4)
O3 Tb1 N2 104.7(3)
O2 Tb1 N2 32.1(3)
N1 Tb1 N2 99.0(4)
N4 Tb1 N2 124.2(4)
O2 K1 O5 117.6(4)
O2 K1 O8 101.8(3)
O5 K1 O8 125.8(4)
O2 K1 O7 111.3(3)
O5 K1 O7 72.8(4)
O8 K1 O7 58.4(3)
O2 K1 O6 169.9(3)
O5 K1 O6 58.4(3)
O8 K1 O6 87.4(3)
O7 K1 O6 77.1(3)
O2 K1 O3 58.4(3)
O5 K1 O3 110.2(4)
O8 K1 O3 122.2(3)
O7 K1 O3 169.7(3)
O6 K1 O3 113.0(3)
N1 O1 Tb1 86.9(7)
N2 O2 Tb1 94.3(7)
N2 O2 K1 147.8(7)
Tb1 O2 K1 117.6(4)
N3 O3 Tb1 121.9(7)
N3 O3 K1 125.3(7)
Tb1 O3 K1 105.0(4)
N4 O4 Tb1 87.4(6)
C55 O5 C53 111.5(13)
C55 O5 K1 115.5(10)
C53 O5 K1 118.9(9)
C54 O6 C56 113.0(13)
C54 O6 K1 113.9(9)
C56 O6 K1 120.7(12)
C57 O7 C59 112.0(13)
C57 O7 K1 112.5(9)
C59 O7 K1 119.1(9)
C60 O8 C58 109.1(11)
C60 O8 K1 120.2(10)
C58 O8 K1 121.1(9)
O1 N1 C1 110.0(11)
O1 N1 C19 106.6(11)
C1 N1 C19 113.5(11)
O1 N1 Tb1 58.8(6)
C1 N1 Tb1 124.8(9)
C19 N1 Tb1 121.5(8)
C18 N2 O2 108.8(12)
C18 N2 C23 114.8(12)
O2 N2 C23 107.2(10)
C18 N2 Tb1 112.4(9)
O2 N2 Tb1 53.7(5)
C23 N2 Tb1 132.8(9)
C27 N3 O3 108.6(11)
C27 N3 C45 109.4(11)
O3 N3 C45 109.4(10)
C44 N4 O4 105.7(10)
C44 N4 C49 111.0(11)
O4 N4 C49 107.1(10)
C44 N4 Tb1 125.3(8)
O4 N4 Tb1 58.4(5)
C49 N4 Tb1 123.7(9)
C2 C1 C6 118.4(15)
C2 C1 N1 119.4(14)
C6 C1 N1 122.2(14)
C1 C2 C3 124.2(18)
C2 C3 C4 118.6(17)
C3 C4 C5 117.1(15)
C6 C5 C4 122.0(18)
C5 C6 C1 119.5(17)
C5 C6 C7 116.8(16)
C1 C6 C7 123.6(14)
C12 C7 C8 118.6(15)
C12 C7 C6 119.3(14)
C8 C7 C6 121.7(14)
C9 C8 C7 119.9(16)
C10 C9 C8 122.2(17)
C9 C10 C11 119.7(17)
C12 C11 C10 119.8(15)
C12 C11 C13 117.8(15)
C10 C11 C13 122.3(14)
C11 C12 C7 119.8(15)
C14 C13 C18 119.0(16)
C14 C13 C11 119.2(14)
C18 C13 C11 121.3(14)
C15 C14 C13 121.5(17)
C14 C15 C16 120.8(17)
C17 C16 C15 118.3(18)
C18 C17 C16 121.9(16)
C17 C18 N2 120.2(13)
C17 C18 C13 118.2(15)
N2 C18 C13 121.5(14)
N1 C19 C21 110.7(13)
N1 C19 C20 109.5(12)
C21 C19 C20 111.7(14)
N1 C19 C22 110.2(13)
C21 C19 C22 108.4(13)
C20 C19 C22 106.2(13)
C26 C23 N2 109.2(13)
C26 C23 C25 109.8(14)
N2 C23 C25 110.8(15)
C26 C23 C24 109.5(16)
N2 C23 C24 110.3(12)
C25 C23 C24 107.3(14)
C28 C27 C32 119.2(14)
C28 C27 N3 124.4(13)
C32 C27 N3 116.5(13)
C29 C28 C27 120.6(15)
C28 C29 C30 119.6(15)
C31 C30 C29 120.1(15)
C30 C31 C32 121.9(15)
C31 C32 C27 118.1(14)
C31 C32 C33 121.5(12)
C27 C32 C33 120.3(12)
C38 C33 C34 117.5(13)
C38 C33 C32 117.5(12)
C34 C33 C32 124.8(13)
C35 C34 C33 120.2(14)
C34 C35 C36 120.9(14)
C37 C36 C35 120.5(14)
C36 C37 C38 117.4(12)
C36 C37 C39 120.9(13)
C38 C37 C39 121.4(11)
C37 C38 C33 123.5(12)
C40 C39 C44 119.5(13)
C40 C39 C37 114.8(12)
C44 C39 C37 125.6(12)
C39 C40 C41 121.7(14)
C42 C41 C40 118.7(14)
C41 C42 C43 120.7(14)
C42 C43 C44 121.0(15)
C43 C44 C39 118.3(13)
C43 C44 N4 119.7(13)
C39 C44 N4 121.9(12)
C46 C45 C47 107.0(16)
C46 C45 N3 108.9(12)
C47 C45 N3 104.9(12)
C46 C45 C48 111.3(14)
C47 C45 C48 112.4(13)
N3 C45 C48 112.1(14)
C52 C49 N4 110.8(12)
C52 C49 C50 110.7(14)
N4 C49 C50 113.2(12)
C52 C49 C51 110.4(13)
N4 C49 C51 104.6(13)
C50 C49 C51 106.9(13)
O5 C53 C54 109.0(14)
O6 C54 C53 111.2(14)
O7 C57 C58 109.5(13)
O8 C58 C57 108.9(12)
O1' Tb1' O4' 102.0(5)
O1' Tb1' O2' 133.6(4)
O4' Tb1' O2' 106.0(4)
O1' Tb1' O3' 105.9(5)
O4' Tb1' O3' 135.5(4)
O2' Tb1' O3' 78.2(4)
O1' Tb1' N4' 92.0(5)
O4' Tb1' N4' 34.7(4)
O2' Tb1' N4' 130.9(5)
O3' Tb1' N4' 110.0(4)
O1' Tb1' N1' 34.2(4)
O4' Tb1' N1' 90.3(4)
O2' Tb1' N1' 109.3(4)
O3' Tb1' N1' 131.0(5)
N4' Tb1' N1' 100.5(4)
O3' K1' O2' 65.6(4)
O3' K1' O6' 112.5(4)
O2' K1' O6' 93.0(5)
O3' K1' O7' 92.2(4)
O2' K1' O7' 112.3(4)
O6' K1' O7' 150.6(5)
O3' K1' O5' 170.4(4)
O2' K1' O5' 115.2(5)
O6' K1' O5' 58.2(5)
O7' K1' O5' 96.1(4)
O3' K1' O8' 113.7(4)
O2' K1' O8' 171.3(4)
O6' K1' O8' 95.2(5)
O7' K1' O8' 59.0(4)
O5' K1' O8' 67.1(5)
N1' O1' Tb1' 88.5(7)
N2' O2' Tb1' 108.6(10)
N2' O2' K1' 142.3(9)
Tb1' O2' K1' 107.9(4)
N3' O3' Tb1' 106.3(10)
N3' O3' K1' 145.8(11)
Tb1' O3' K1' 107.9(4)
N4' O4' Tb1' 83.5(9)
C53' O5' C55' 120.1(19)
C53' O5' K1' 118.1(14)
C55' O5' K1' 116.1(15)
C54' O6' C56' 113.5(18)
C54' O6' K1' 121.0(13)
C56' O6' K1' 120.7(14)
C57' O7' C59' 112.5(16)
C57' O7' K1' 118.9(12)
C59' O7' K1' 120.4(13)
C58' O8' C60' 112.6(18)
C58' O8' K1' 114.0(13)
C60' O8' K1' 118.4(15)
O1' N1' C1' 109.2(11)
O1' N1' C19' 107.5(13)
C1' N1' C19' 111.7(12)
O1' N1' Tb1' 57.3(6)
C1' N1' Tb1' 124.8(9)
C19' N1' Tb1' 123.5(10)
C18' N2' O2' 107.8(13)
C18' N2' C23' 111.7(14)
O2' N2' C23' 108.0(14)
O3' N3' C27' 109.1(13)
O3' N3' C45' 107.2(13)
C27' N3' C45' 110.9(16)
O4' N4' C44' 102.9(13)
O4' N4' C49' 105.7(12)
C44' N4' C49' 108.9(13)
O4' N4' Tb1' 61.8(8)
C44' N4' Tb1' 129.4(10)
C49' N4' Tb1' 121.5(11)
C2' C1' C6' 117.1(14)
C2' C1' N1' 118.4(14)
C6' C1' N1' 124.5(13)
C3' C2' C1' 121.3(17)
C2' C3' C4' 122.2(19)
C5' C4' C3' 117(2)
C4' C5' C6' 124.0(17)
C5' C6' C1' 118.5(14)
C5' C6' C7' 120.0(14)
C1' C6' C7' 121.4(15)
C12' C7' C8' 121.2(15)
C12' C7' C6' 119.7(13)
C8' C7' C6' 118.7(14)
C7' C8' C9' 118.3(16)
C10' C9' C8' 121.3(17)
C9' C10' C11' 120.5(17)
C10' C11' C12' 119.4(16)
C10' C11' C13' 125.1(16)
C12' C11' C13' 115.4(15)
C7' C12' C11' 119.2(16)
C14' C13' C18' 118.8(19)
C14' C13' C11' 117(2)
C18' C13' C11' 124.1(17)
C13' C14' C15' 123(2)
C16' C15' C14' 114(2)
C17' C16' C15' 124(2)
C18' C17' C16' 122(2)
C17' C18' C13' 118.5(19)
C17' C18' N2' 123.2(19)
C13' C18' N2' 118.3(16)
C22' C19' N1' 105.5(14)
C22' C19' C20' 110.5(16)
N1' C19' C20' 111.2(13)
C22' C19' C21' 110.3(14)
N1' C19' C21' 109.1(14)
C20' C19' C21' 110.1(15)
C24' C23' C25' 110.9(18)
C24' C23' N2' 108.6(14)
C25' C23' N2' 113.1(16)
C24' C23' C26' 108.7(16)
C25' C23' C26' 106.9(15)
N2' C23' C26' 108.5(15)
C28' C27' C32' 121.1(18)
C28' C27' N3' 122.9(18)
C32' C27' N3' 115.3(17)
C27' C28' C29' 121(2)
C30' C29' C28' 121(2)
C29' C30' C31' 117(2)
C32' C31' C30' 121(2)
C31' C32' C33' 117.3(18)
C31' C32' C27' 116.1(19)
C33' C32' C27' 126.4(18)
C34' C33' C32' 127(2)
C34' C33' C38' 117(2)
C32' C33' C38' 115.5(18)
C33' C34' C35' 120(2)
C36' C35' C34' 119(2)
C35' C36' C37' 123(2)
C38' C37' C36' 117(2)
C38' C37' C39' 120.3(17)
C36' C37' C39' 122(2)
C37' C38' C33' 123.3(19)
C44' C39' C40' 116.2(17)
C44' C39' C37' 125.3(18)
C40' C39' C37' 118.4(16)
C41' C40' C39' 123.4(17)
C40' C41' C42' 117(2)
C43' C42' C41' 122(2)
C42' C43' C44' 121.7(18)
C43' C44' C39' 118.9(18)
C43' C44' N4' 122.0(15)
C39' C44' N4' 119.0(17)
C46' C45' N3' 108.4(15)
C46' C45' C48' 107.1(15)
N3' C45' C48' 109.5(16)
C46' C45' C47' 108.8(17)
N3' C45' C47' 114.0(15)
C48' C45' C47' 108.8(17)
C51' C49' C52' 114.7(17)
C51' C49' N4' 104.7(14)
C52' C49' N4' 107.9(15)
C51' C49' C50' 107.7(17)
C52' C49' C50' 109.2(16)
N4' C49' C50' 112.5(17)
O5' C53' C54' 118(2)
O6' C54' C53' 113.4(19)
O7' C57' C58' 111.0(17)
O8' C58' C57' 110.5(18)
C61 C62 C63 113.3
C64 C63 C62 113.7
C63 C64 C65 113.8
C66 C65 C64 113.3

loop_
_geom_bond_atom_site_label_1
_geom_bond_atom_site_label_2
_geom_bond_distance
Tb1 O4 2.204(10)
Tb1 O1 2.206(10)
Tb1 O3 2.232(10)
Tb1 O2 2.234(10)
Tb1 N1 2.575(11)
Tb1 N4 2.584(12)
Tb1 N2 2.765(12)
K1 O2 2.588(10)
K1 O5 2.771(12)
K1 O8 2.789(10)
K1 O7 2.841(11)
K1 O6 2.912(11)
K1 O3 2.944(10)
O1 N1 1.451(15)
O2 N2 1.472(15)
O3 N3 1.469(15)
O4 N4 1.454(15)
O5 C55 1.42(2)
O5 C53 1.436(19)
O6 C54 1.390(19)
O6 C56 1.42(2)
O7 C57 1.434(19)
O7 C59 1.44(2)
O8 C60 1.404(18)
O8 C58 1.432(16)
N1 C1 1.457(18)
N1 C19 1.506(19)
N2 C18 1.42(2)
N2 C23 1.52(2)
N3 C27 1.429(19)
N3 C45 1.506(18)
N4 C44 1.444(17)
N4 C49 1.501(18)
C1 C2 1.32(2)
C1 C6 1.40(2)
C2 C3 1.39(2)
C3 C4 1.40(3)
C4 C5 1.41(3)
C5 C6 1.37(2)
C6 C7 1.46(2)
C7 C12 1.41(2)
C7 C8 1.42(2)
C8 C9 1.34(3)
C9 C10 1.34(3)
C10 C11 1.43(2)
C11 C12 1.35(2)
C11 C13 1.49(2)
C13 C14 1.38(2)
C13 C18 1.44(2)
C14 C15 1.35(3)
C15 C16 1.41(3)
C16 C17 1.39(3)
C17 C18 1.38(2)
C19 C21 1.51(2)
C19 C20 1.52(2)
C19 C22 1.55(2)
C23 C26 1.49(2)
C23 C25 1.54(2)
C23 C24 1.55(2)
C27 C28 1.40(2)
C27 C32 1.416(19)
C28 C29 1.38(2)
C29 C30 1.39(2)
C30 C31 1.38(2)
C31 C32 1.384(19)
C32 C33 1.487(19)
C33 C38 1.382(18)
C33 C34 1.39(2)
C34 C35 1.36(2)
C35 C36 1.40(2)
C36 C37 1.370(18)
C37 C38 1.382(19)
C37 C39 1.516(18)
C39 C40 1.379(18)
C39 C44 1.41(2)
C40 C41 1.42(2)
C41 C42 1.37(2)
C42 C43 1.39(2)
C43 C44 1.409(19)
C45 C46 1.50(2)
C45 C47 1.51(2)
C45 C48 1.55(2)
C49 C52 1.50(2)
C49 C50 1.54(2)
C49 C51 1.55(2)
C53 C54 1.45(2)
C57 C58 1.46(2)
Tb1' O1' 2.161(11)
Tb1' O4' 2.221(14)
Tb1' O2' 2.267(11)
Tb1' O3' 2.302(13)
Tb1' N4' 2.505(15)
Tb1' N1' 2.568(13)
K1' O3' 2.644(12)
K1' O2' 2.678(14)
K1' O6' 2.761(17)
K1' O7' 2.824(14)
K1' O5' 2.839(15)
K1' O8' 2.878(17)
O1' N1' 1.445(17)
O2' N2' 1.430(19)
O3' N3' 1.436(17)
O4' N4' 1.436(17)
O5' C53' 1.31(3)
O5' C55' 1.41(3)
O6' C54' 1.40(2)
O6' C56' 1.42(3)
O7' C57' 1.42(3)
O7' C59' 1.43(3)
O8' C58' 1.39(2)
O8' C60' 1.42(3)
N1' C1' 1.47(2)
N1' C19' 1.52(2)
N2' C18' 1.43(2)
N2' C23' 1.51(2)
N3' C27' 1.45(2)
N3' C45' 1.52(2)
N4' C44' 1.54(2)
N4' C49' 1.54(2)
C1' C2' 1.39(2)
C1' C6' 1.46(2)
C2' C3' 1.39(3)
C3' C4' 1.39(3)
C4' C5' 1.38(3)
C5' C6' 1.39(2)
C6' C7' 1.50(2)
C7' C12' 1.38(2)
C7' C8' 1.40(2)
C8' C9' 1.41(2)
C9' C10' 1.37(3)
C10' C11' 1.39(2)
C11' C12' 1.42(2)
C11' C13' 1.48(3)
C13' C14' 1.39(3)
C13' C18' 1.42(3)
C14' C15' 1.44(3)
C15' C16' 1.39(3)
C16' C17' 1.37(3)
C17' C18' 1.36(3)
C19' C22' 1.46(3)
C19' C20' 1.53(2)
C19' C21' 1.54(2)
C23' C24' 1.49(3)
C23' C25' 1.49(3)
C23' C26' 1.56(3)
C27' C28' 1.35(3)
C27' C32' 1.43(3)
C28' C29' 1.37(3)
C29' C30' 1.37(3)
C30' C31' 1.46(3)
C31' C32' 1.40(3)
C32' C33' 1.43(3)
C33' C34' 1.37(3)
C33' C38' 1.44(3)
C34' C35' 1.45(3)
C35' C36' 1.37(3)
C36' C37' 1.39(3)
C37' C38' 1.37(3)
C37' C39' 1.54(3)
C39' C44' 1.42(2)
C39' C40' 1.47(3)
C40' C41' 1.35(3)
C41' C42' 1.40(3)
C42' C43' 1.37(3)
C43' C44' 1.38(3)
C45' C46' 1.51(2)
C45' C48' 1.52(2)
C45' C47' 1.55(3)
C49' C51' 1.47(3)
C49' C52' 1.51(2)
C49' C50' 1.54(3)
C53' C54' 1.42(3)
C57' C58' 1.51(3)
C61 C62 1.5286
C62 C63 1.5308
C63 C64 1.5297
C64 C65 1.5308
C65 C66 1.5289
